data_4512404
loop_
_publ_author_name
'Qin, Ling'
'Jia, Hai-Lang'
'Guo, Zi-Jian'
'Zheng, He-Gen'

_publ_section_title
;
 Molecular Tectonics of Four-Connected Network Topologies by Regulating
 the Ratios of Tetrahedral and Square-Planar Building Units
;
_journal_issue 12
_journal_name_full 'Crystal Growth &amp; Design'
_journal_page_first 6607
_journal_paper_doi 10.1021/cg501508e
_journal_volume 14
_journal_year 2014
_chemical_formula_moiety 'C72 H82 Cd N10 O8'
_chemical_formula_sum 'C72 H82 Cd N10 O8'
_chemical_formula_weight 1327.91
_chemical_name_systematic
; 
 ? 
;
_space_group_IT_number 60
_symmetry_cell_setting orthorhombic
_symmetry_space_group_name_Hall '-P 2n 2ab'
_symmetry_space_group_name_H-M 'P b c n'
_atom_sites_solution_hydrogens geom
_atom_sites_solution_primary direct
_atom_sites_solution_secondary difmap
_audit_creation_method SHELXL-97
_cell_angle_alpha 90.00
_cell_angle_beta 90.00
_cell_angle_gamma 90.00
_cell_formula_units_Z 8
_cell_length_a 28.5893(10)
_cell_length_b 41.9618(15)
_cell_length_c 12.0642(4)
_cell_measurement_reflns_used 13430
_cell_measurement_temperature 293(2)
_cell_measurement_theta_max 23.594
_cell_measurement_theta_min 2.209
_cell_volume 14472.9(9)
_computing_cell_refinement 'Bruker SMART'
_computing_data_collection 'Bruker SMART'
_computing_data_reduction 'Bruker SAINT'
_computing_molecular_graphics 'Bruker SHELXTL'
_computing_publication_material 'Bruker SHELXTL'
_computing_structure_refinement 'SHELXL-97 (Sheldrick, 1997)'
_computing_structure_solution 'SHELXS-97 (Sheldrick, 1990)'
_diffrn_ambient_temperature 293(2)
_diffrn_measured_fraction_theta_full 1.000
_diffrn_measured_fraction_theta_max 1.000
_diffrn_measurement_device_type 'CCD area detector'
_diffrn_measurement_method 'phi and omega scans'
_diffrn_radiation_monochromator graphite
_diffrn_radiation_source 'fine-focus sealed tube'
_diffrn_radiation_type MoK\a
_diffrn_radiation_wavelength 0.71073
_diffrn_reflns_av_R_equivalents 0.0798
_diffrn_reflns_av_sigmaI/netI 0.0515
_diffrn_reflns_limit_h_max 33
_diffrn_reflns_limit_h_min -33
_diffrn_reflns_limit_k_max 37
_diffrn_reflns_limit_k_min -49
_diffrn_reflns_limit_l_max 14
_diffrn_reflns_limit_l_min -14
_diffrn_reflns_number 78103
_diffrn_reflns_theta_full 25.00
_diffrn_reflns_theta_max 25.00
_diffrn_reflns_theta_min 0.86
_exptl_absorpt_coefficient_mu 0.360
_exptl_absorpt_correction_T_max 0.9302
_exptl_absorpt_correction_T_min 0.9066
_exptl_absorpt_correction_type multi-scan
_exptl_absorpt_process_details sadabs
_exptl_crystal_colour yellow
_exptl_crystal_density_diffrn 1.219
_exptl_crystal_density_method 'not measured'
_exptl_crystal_description block
_exptl_crystal_F_000 5605
_exptl_crystal_size_max 0.30
_exptl_crystal_size_mid 0.24
_exptl_crystal_size_min 0.22
_platon_squeeze_details
;

The PLATON SQUEEZE procedure was used to treat 
regions of diffuse solvent which could not be 
sensibly modelled in terms of atomic sites.  
Their contribution to the diffraction pattern was 
removed and modified Fo2 written to a new HKL file. 
The number of electrons thus located, 1733 per unit cell,
is included in the formula, formula weight, 
calculated density, and F(000).  
This residual electron density was assigned 
five molecules of DMF solvent, 
[1733/8 = 216e per one ligand; four molecules of the DMA and two molecules of the water would give 212e].
;
_refine_diff_density_max 0.690
_refine_diff_density_min -0.308
_refine_diff_density_rms 0.055
_refine_ls_extinction_method none
_refine_ls_goodness_of_fit_ref 0.952
_refine_ls_hydrogen_treatment constr
_refine_ls_matrix_type full
_refine_ls_number_parameters 629
_refine_ls_number_reflns 12760
_refine_ls_number_restraints 1
_refine_ls_restrained_S_all 0.954
_refine_ls_R_factor_all 0.0728
_refine_ls_R_factor_gt 0.0448
_refine_ls_shift/su_max 0.001
_refine_ls_shift/su_mean 0.000
_refine_ls_structure_factor_coef Fsqd
_refine_ls_weighting_details 'calc w=1/[\s^2^(Fo^2^)+(0.0707P)^2^+0.0000P] where P=(Fo^2^+2Fc^2^)/3'
_refine_ls_weighting_scheme calc
_refine_ls_wR_factor_gt 0.1263
_refine_ls_wR_factor_ref 0.1318
_reflns_number_gt 7506
_reflns_number_total 12760
_reflns_threshold_expression >2sigma(I)
_cod_data_source_file cg501508e_si_002.cif
_cod_data_source_block 1
_cod_depositor_comments
;
The following automatic conversions were performed:

'_symmetry_cell_setting' value 'Orthorhombic' changed to
'orthorhombic' according to
/home/saulius/struct/COD-crude-data--automatic-downloads/rss-feeds/ACS/lib/dictionaries/cif_core.dic
dictionary named 'cif_core.dic' version 2.4.2 from 2011-04-26.

Automatic conversion script
Id: cif_fix_values 2935 2014-11-11 08:27:57Z andrius 

 Adding full bibliography for 4512404--4512406.cif.

The following automatic conversions were performed:

'_refine_ls_hydrogen_treatment' value 'constra' was replaced with the
value 'constr' as specified in the replacement file
'src/cod-tools/trunk/data/replacement-values/replacement_values.lst'.

Automatic conversion script
Id: cif_fix_values 5376 2017-05-30 11:51:03Z andrius 
;
_cod_original_sg_symbol_Hall ' -P 2n 2ab '
_cod_original_sg_symbol_H-M 'Pbcn '
_cod_database_code 4512404

loop_
_symmetry_equiv_pos_as_xyz
'x, y, z'
'-x+1/2, -y+1/2, z+1/2'
'x+1/2, -y+1/2, -z'
'-x, y, -z+1/2'
'-x, -y, -z'
'x-1/2, y-1/2, -z-1/2'
'-x-1/2, y-1/2, z'
'x, -y, z-1/2'

loop_
_atom_site_label
_atom_site_type_symbol
_atom_site_fract_x
_atom_site_fract_y
_atom_site_fract_z
_atom_site_U_iso_or_equiv
_atom_site_adp_type
_atom_site_occupancy
_atom_site_symmetry_multiplicity
_atom_site_calc_flag
_atom_site_refinement_flags
_atom_site_disorder_assembly
_atom_site_disorder_group
Cd1 Cd 0.253180(7) 0.175957(6) 0.263857(19) 0.05968(10) Uani 1 1 d U . .
N1 N 0.19192(9) 0.20297(7) 0.1727(2) 0.0652(7) Uani 1 1 d . . .
N2 N 0.0000 0.29967(8) -0.2500 0.0706(12) Uani 1 2 d S . .
N3 N 0.0000 0.53675(8) -0.2500 0.0682(11) Uani 1 2 d S . .
N4 N -0.18898(9) 0.64672(6) 0.1407(2) 0.0627(7) Uani 1 1 d . . .
N5 N 0.19700(8) 0.14527(6) 0.3577(2) 0.0599(7) Uani 1 1 d . . .
N6 N 0.0000 0.04254(8) 0.7500 0.0568(10) Uani 1 2 d S . .
N7 N 0.0000 -0.19415(7) 0.7500 0.0552(10) Uani 1 2 d S . .
N8 N -0.19004(10) -0.29662(7) 0.3395(2) 0.0667(8) Uani 1 1 d . . .
C1 C 0.19272(11) 0.23414(9) 0.1619(3) 0.0750(10) Uani 1 1 d . . .
H1 H 0.2159 0.2454 0.1993 0.090 Uiso 1 1 calc R . .
C2 C 0.16136(11) 0.25123(8) 0.0986(3) 0.0678(9) Uani 1 1 d . . .
H2 H 0.1640 0.2733 0.0944 0.081 Uiso 1 1 calc R . .
C3 C 0.12614(10) 0.23599(7) 0.0414(3) 0.0561(8) Uani 1 1 d . . .
C4 C 0.12431(12) 0.20314(8) 0.0562(3) 0.0742(10) Uani 1 1 d . . .
H4 H 0.1009 0.1913 0.0222 0.089 Uiso 1 1 calc R . .
C5 C 0.15753(12) 0.18800(8) 0.1220(3) 0.0778(11) Uani 1 1 d . . .
H5 H 0.1553 0.1660 0.1307 0.093 Uiso 1 1 calc R . .
C6 C 0.09223(11) 0.25296(7) -0.0295(3) 0.0563(8) Uani 1 1 d . . .
C7 C 0.10020(14) 0.28348(8) -0.0663(4) 0.1087(17) Uani 1 1 d . . .
H7 H 0.1269 0.2942 -0.0428 0.130 Uiso 1 1 calc R . .
C8 C 0.06979(14) 0.29855(8) -0.1367(4) 0.1138(18) Uani 1 1 d . . .
H8 H 0.0764 0.3193 -0.1588 0.137 Uiso 1 1 calc R . .
C9 C 0.02999(11) 0.28412(7) -0.1758(3) 0.0612(9) Uani 1 1 d . . .
C10 C 0.02088(11) 0.25407(8) -0.1363(3) 0.0709(10) Uani 1 1 d . . .
H10 H -0.0067 0.2439 -0.1568 0.085 Uiso 1 1 calc R . .
C11 C 0.05169(11) 0.23883(8) -0.0671(3) 0.0715(10) Uani 1 1 d . . .
H11 H 0.0450 0.2181 -0.0446 0.086 Uiso 1 1 calc R . .
C12 C 0.0000 0.33371(11) -0.2500 0.0681(14) Uani 1 2 d S . .
C13 C 0.02086(13) 0.35038(8) -0.3352(3) 0.0704(9) Uani 1 1 d . . .
H13 H 0.0350 0.3393 -0.3931 0.085 Uiso 1 1 calc R . .
C14 C 0.02091(12) 0.38369(7) -0.3356(3) 0.0666(9) Uani 1 1 d . . .
H14 H 0.0351 0.3946 -0.3937 0.080 Uiso 1 1 calc R . .
C15 C 0.0000 0.40082(10) -0.2500 0.0544(11) Uani 1 2 d S . .
C16 C 0.0000 0.43605(10) -0.2500 0.0514(11) Uani 1 2 d S . .
C17 C 0.03682(10) 0.45328(7) -0.2944(2) 0.0567(8) Uani 1 1 d . . .
H17 H 0.0620 0.4424 -0.3251 0.068 Uiso 1 1 calc R . .
C18 C 0.03718(11) 0.48614(7) -0.2943(3) 0.0600(8) Uani 1 1 d . . .
H18 H 0.0626 0.4969 -0.3243 0.072 Uiso 1 1 calc R . .
C19 C 0.0000 0.50353(10) -0.2500 0.0544(11) Uani 1 2 d S . .
C20 C -0.03099(11) 0.55469(7) -0.1815(3) 0.0588(8) Uani 1 1 d . . .
C21 C -0.05893(15) 0.57740(9) -0.2285(3) 0.0889(13) Uani 1 1 d . . .
H21 H -0.0575 0.5809 -0.3045 0.107 Uiso 1 1 calc R . .
C22 C -0.08922(14) 0.59529(9) -0.1646(3) 0.0932(13) Uani 1 1 d . . .
H22 H -0.1081 0.6104 -0.1989 0.112 Uiso 1 1 calc R . .
C23 C -0.09218(11) 0.59138(7) -0.0533(3) 0.0581(8) Uani 1 1 d . . .
C24 C -0.06334(12) 0.56883(8) -0.0069(3) 0.0648(9) Uani 1 1 d . . .
H24 H -0.0639 0.5658 0.0694 0.078 Uiso 1 1 calc R . .
C25 C -0.03347(12) 0.55044(8) -0.0704(3) 0.0674(9) Uani 1 1 d . . .
H25 H -0.0149 0.5350 -0.0366 0.081 Uiso 1 1 calc R . .
C26 C -0.12488(11) 0.61062(7) 0.0143(3) 0.0575(8) Uani 1 1 d . . .
C27 C -0.16115(14) 0.62682(10) -0.0313(3) 0.0988(14) Uani 1 1 d . . .
H27 H -0.1657 0.6259 -0.1075 0.119 Uiso 1 1 calc R . .
C28 C -0.19153(14) 0.64466(10) 0.0331(3) 0.0958(13) Uani 1 1 d . . .
H28 H -0.2152 0.6559 -0.0026 0.115 Uiso 1 1 calc R . .
C29 C -0.15386(13) 0.63165(9) 0.1855(3) 0.0779(10) Uani 1 1 d . . .
H29 H -0.1502 0.6331 0.2620 0.093 Uiso 1 1 calc R . .
C30 C -0.12163(12) 0.61367(9) 0.1268(3) 0.0774(11) Uani 1 1 d . . .
H30 H -0.0975 0.6035 0.1645 0.093 Uiso 1 1 calc R . .
C31 C 0.19802(11) 0.11356(8) 0.3596(3) 0.0722(10) Uani 1 1 d . . .
H31 H 0.2215 0.1032 0.3202 0.087 Uiso 1 1 calc R . .
C32 C 0.16573(11) 0.09492(8) 0.4175(3) 0.0703(10) Uani 1 1 d . . .
H32 H 0.1676 0.0728 0.4146 0.084 Uiso 1 1 calc R . .
C33 C 0.13100(9) 0.10940(7) 0.4790(2) 0.0495(7) Uani 1 1 d . . .
C34 C 0.13029(10) 0.14263(7) 0.4767(3) 0.0580(8) Uani 1 1 d . . .
H34 H 0.1078 0.1537 0.5168 0.070 Uiso 1 1 calc R . .
C35 C 0.16274(11) 0.15896(7) 0.4154(3) 0.0635(9) Uani 1 1 d . . .
H35 H 0.1607 0.1811 0.4140 0.076 Uiso 1 1 calc R . .
C36 C 0.09638(10) 0.09134(6) 0.5445(2) 0.0493(7) Uani 1 1 d . . .
C37 C 0.10532(10) 0.06082(7) 0.5832(3) 0.0606(9) Uani 1 1 d . . .
H37 H 0.1333 0.0509 0.5644 0.073 Uiso 1 1 calc R . .
C38 C 0.07352(11) 0.04487(7) 0.6489(3) 0.0618(9) Uani 1 1 d . . .
H38 H 0.0804 0.0244 0.6731 0.074 Uiso 1 1 calc R . .
C39 C 0.03162(10) 0.05882(6) 0.6793(2) 0.0494(7) Uani 1 1 d . . .
C40 C 0.02131(10) 0.08864(6) 0.6359(2) 0.0537(8) Uani 1 1 d . . .
H40 H -0.0075 0.0981 0.6506 0.064 Uiso 1 1 calc R . .
C41 C 0.05345(10) 0.10416(7) 0.5716(2) 0.0546(8) Uani 1 1 d . . .
H41 H 0.0460 0.1243 0.5448 0.066 Uiso 1 1 calc R . .
C42 C 0.0000 0.00815(9) 0.7500 0.0490(10) Uani 1 2 d S . .
C43 C -0.01908(12) -0.00844(7) 0.6636(3) 0.0604(8) Uani 1 1 d . . .
H43 H -0.0319 0.0026 0.6041 0.073 Uiso 1 1 calc R . .
C44 C -0.01967(12) -0.04127(7) 0.6634(2) 0.0608(8) Uani 1 1 d . . .
H44 H -0.0334 -0.0522 0.6047 0.073 Uiso 1 1 calc R . .
C45 C 0.0000 -0.05787(9) 0.7500 0.0491(10) Uani 1 2 d S . .
C46 C 0.0000 -0.09362(10) 0.7500 0.0501(10) Uani 1 2 d S . .
C47 C -0.04099(10) -0.11097(7) 0.7362(3) 0.0580(8) Uani 1 1 d . . .
H47 H -0.0690 -0.1001 0.7263 0.070 Uiso 1 1 calc R . .
C48 C -0.04128(10) -0.14353(7) 0.7369(3) 0.0566(8) Uani 1 1 d . . .
H48 H -0.0694 -0.1544 0.7285 0.068 Uiso 1 1 calc R . .
C49 C 0.0000 -0.16056(9) 0.7500 0.0484(10) Uani 1 2 d S . .
C50 C -0.03131(9) -0.21140(6) 0.6796(2) 0.0480(7) Uani 1 1 d . . .
C51 C -0.03975(10) -0.20152(6) 0.5717(2) 0.0513(7) Uani 1 1 d . . .
H51 H -0.0247 -0.1835 0.5446 0.062 Uiso 1 1 calc R . .
C52 C -0.07002(10) -0.21794(6) 0.5045(2) 0.0520(7) Uani 1 1 d . . .
H52 H -0.0751 -0.2109 0.4324 0.062 Uiso 1 1 calc R . .
C53 C -0.09320(10) -0.24496(7) 0.5431(2) 0.0517(8) Uani 1 1 d . A .
C54 C -0.08449(11) -0.25455(7) 0.6502(3) 0.0635(9) Uani 1 1 d . . .
H54 H -0.0996 -0.2725 0.6775 0.076 Uiso 1 1 calc R . .
C55 C -0.05402(11) -0.23826(7) 0.7182(3) 0.0594(8) Uani 1 1 d . . .
H55 H -0.0487 -0.2453 0.7901 0.071 Uiso 1 1 calc R . .
C56 C -0.12619(11) -0.26307(8) 0.4706(3) 0.0575(8) Uani 1 1 d . . .
C57 C -0.1443(3) -0.2496(2) 0.3758(8) 0.068(3) Uani 0.517(10) 1 d P A 1
H57A H -0.1351 -0.2292 0.3547 0.081 Uiso 0.517(10) 1 calc PR A 1
C58 C -0.1760(4) -0.2661(2) 0.3124(8) 0.067(2) Uani 0.517(10) 1 d P A 1
H58A H -0.1883 -0.2565 0.2494 0.080 Uiso 0.517(10) 1 calc PR A 1
C59 C -0.1665(4) -0.3098(2) 0.4176(8) 0.075(3) Uani 0.517(10) 1 d P A 1
H59A H -0.1718 -0.3313 0.4305 0.090 Uiso 0.517(10) 1 calc PR A 1
C60 C -0.1338(3) -0.29470(18) 0.4846(7) 0.068(3) Uani 0.517(10) 1 d P A 1
H60A H -0.1175 -0.3061 0.5381 0.082 Uiso 0.517(10) 1 calc PR A 1
C57A C -0.1238(4) -0.2646(3) 0.3618(9) 0.082(3) Uani 0.483(10) 1 d P A 2
H57C H -0.0996 -0.2543 0.3248 0.098 Uiso 0.483(10) 1 calc PR A 2
C58A C -0.1572(4) -0.2815(3) 0.3014(8) 0.076(3) Uani 0.483(10) 1 d P A 2
H58C H -0.1542 -0.2812 0.2246 0.092 Uiso 0.483(10) 1 calc PR A 2
C59A C -0.1950(4) -0.2957(3) 0.4551(7) 0.082(3) Uani 0.483(10) 1 d P A 2
H59C H -0.2203 -0.3060 0.4875 0.099 Uiso 0.483(10) 1 calc PR A 2
C60A C -0.1640(4) -0.2802(3) 0.5215(7) 0.085(4) Uani 0.483(10) 1 d P A 2
H60C H -0.1672 -0.2808 0.5982 0.102 Uiso 0.483(10) 1 calc PR A 2
O2 O 0.25363(8) 0.13621(7) 0.1260(2) 0.0969(8) Uani 1 1 d . . .
H2A H 0.2377 0.1177 0.1532 0.145 Uiso 1 1 d R . .
O1 O 0.25243(8) 0.21600(6) 0.4090(2) 0.0962(8) Uani 1 1 d U . .
H1B H 0.2581 0.2341 0.3803 0.144 Uiso 1 1 d R . .

loop_
_atom_site_aniso_label
_atom_site_aniso_U_11
_atom_site_aniso_U_22
_atom_site_aniso_U_33
_atom_site_aniso_U_23
_atom_site_aniso_U_13
_atom_site_aniso_U_12
Cd1 0.04506(14) 0.06611(17) 0.06789(17) 0.02997(12) -0.00137(11) -0.00551(11)
N1 0.0526(16) 0.0599(19) 0.083(2) 0.0276(16) -0.0093(14) -0.0056(14)
N2 0.090(3) 0.0299(19) 0.092(3) 0.000 -0.051(2) 0.000
N3 0.079(3) 0.034(2) 0.091(3) 0.000 0.038(2) 0.000
N4 0.0518(16) 0.0736(19) 0.0625(18) -0.0209(15) -0.0025(14) 0.0039(14)
N5 0.0493(15) 0.0563(18) 0.0741(18) 0.0244(15) 0.0044(13) 0.0013(13)
N6 0.069(2) 0.0284(18) 0.073(2) 0.000 0.0318(19) 0.000
N7 0.062(2) 0.0242(18) 0.080(3) 0.000 -0.033(2) 0.000
N8 0.0618(18) 0.068(2) 0.0703(19) -0.0250(16) -0.0070(16) -0.0089(15)
C1 0.064(2) 0.078(3) 0.083(2) 0.020(2) -0.0284(19) -0.0101(19)
C2 0.065(2) 0.049(2) 0.089(2) 0.0192(18) -0.0195(19) -0.0035(17)
C3 0.0507(19) 0.049(2) 0.068(2) 0.0136(16) -0.0088(16) -0.0026(15)
C4 0.068(2) 0.055(2) 0.100(3) 0.015(2) -0.031(2) -0.0102(18)
C5 0.067(2) 0.054(2) 0.112(3) 0.027(2) -0.023(2) -0.0060(18)
C6 0.056(2) 0.0452(19) 0.068(2) 0.0098(16) -0.0146(16) -0.0018(15)
C7 0.108(3) 0.051(2) 0.167(4) 0.030(3) -0.085(3) -0.028(2)
C8 0.119(3) 0.040(2) 0.183(4) 0.035(2) -0.102(3) -0.026(2)
C9 0.067(2) 0.0396(18) 0.077(2) 0.0032(17) -0.0266(18) 0.0007(16)
C10 0.0548(19) 0.063(2) 0.095(3) 0.023(2) -0.0242(19) -0.0111(17)
C11 0.059(2) 0.053(2) 0.103(3) 0.0276(19) -0.0180(19) -0.0113(16)
C12 0.085(4) 0.039(3) 0.080(4) 0.000 -0.040(3) 0.000
C13 0.089(2) 0.041(2) 0.081(2) -0.0083(18) -0.016(2) 0.0122(18)
C14 0.082(2) 0.0428(19) 0.075(2) 0.0002(17) -0.0117(19) 0.0013(17)
C15 0.065(3) 0.035(2) 0.064(3) 0.000 -0.018(2) 0.000
C16 0.065(3) 0.032(2) 0.057(3) 0.000 -0.013(2) 0.000
C17 0.062(2) 0.0383(18) 0.070(2) -0.0007(15) 0.0077(16) 0.0052(15)
C18 0.0596(19) 0.0457(19) 0.075(2) 0.0041(16) 0.0170(16) -0.0013(15)
C19 0.063(3) 0.041(2) 0.059(3) 0.000 0.007(2) 0.000
C20 0.075(2) 0.0340(17) 0.068(2) -0.0028(16) 0.0213(18) 0.0005(15)
C21 0.123(3) 0.076(3) 0.068(2) 0.020(2) 0.035(2) 0.039(2)
C22 0.120(3) 0.088(3) 0.071(2) 0.016(2) 0.031(2) 0.053(3)
C23 0.066(2) 0.051(2) 0.057(2) -0.0020(16) 0.0063(16) 0.0071(16)
C24 0.077(2) 0.066(2) 0.0514(19) -0.0004(17) 0.0022(17) 0.0074(18)
C25 0.079(2) 0.057(2) 0.066(2) -0.0051(18) 0.0055(18) 0.0189(18)
C26 0.0562(19) 0.057(2) 0.060(2) -0.0072(17) 0.0039(16) 0.0067(16)
C27 0.102(3) 0.131(4) 0.063(2) -0.009(2) 0.010(2) 0.056(3)
C28 0.088(3) 0.123(4) 0.076(3) -0.013(3) 0.002(2) 0.047(3)
C29 0.076(2) 0.093(3) 0.065(2) -0.022(2) -0.001(2) 0.014(2)
C30 0.062(2) 0.094(3) 0.076(2) -0.015(2) -0.0077(19) 0.025(2)
C31 0.072(2) 0.056(2) 0.089(3) 0.0156(19) 0.0318(19) 0.0020(17)
C32 0.075(2) 0.0451(19) 0.091(3) 0.0130(18) 0.027(2) 0.0006(17)
C33 0.0425(16) 0.0475(18) 0.0586(19) 0.0160(15) 0.0073(14) 0.0020(13)
C34 0.0479(18) 0.0440(18) 0.082(2) 0.0130(17) 0.0132(16) 0.0058(14)
C35 0.0536(19) 0.046(2) 0.091(2) 0.0242(18) 0.0042(18) -0.0013(16)
C36 0.0504(17) 0.0364(17) 0.0610(19) 0.0076(15) 0.0096(14) 0.0025(13)
C37 0.0564(19) 0.0383(17) 0.087(2) 0.0178(16) 0.0270(17) 0.0122(14)
C38 0.071(2) 0.0313(16) 0.083(2) 0.0178(16) 0.0285(18) 0.0128(15)
C39 0.0576(18) 0.0324(16) 0.0583(18) -0.0001(14) 0.0174(15) -0.0019(14)
C40 0.0524(17) 0.0366(17) 0.072(2) 0.0087(16) 0.0144(16) 0.0063(14)
C41 0.0534(18) 0.0367(17) 0.074(2) 0.0160(15) 0.0130(16) 0.0056(14)
C42 0.061(3) 0.028(2) 0.058(3) 0.000 0.021(2) 0.000
C43 0.092(2) 0.0321(17) 0.0572(19) 0.0070(15) -0.0005(18) 0.0086(16)
C44 0.089(2) 0.0370(17) 0.0564(19) -0.0028(15) -0.0156(17) 0.0051(16)
C45 0.061(3) 0.028(2) 0.059(3) 0.000 -0.001(2) 0.000
C46 0.059(3) 0.037(2) 0.053(3) 0.000 -0.008(2) 0.000
C47 0.0524(18) 0.0339(16) 0.088(2) 0.0014(16) -0.0164(16) 0.0068(13)
C48 0.0461(17) 0.0362(16) 0.088(2) -0.0006(16) -0.0173(16) -0.0033(13)
C49 0.058(3) 0.027(2) 0.060(3) 0.000 -0.016(2) 0.000
C50 0.0499(17) 0.0328(16) 0.0612(19) -0.0041(14) -0.0125(14) 0.0007(13)
C51 0.0577(18) 0.0281(15) 0.068(2) 0.0034(14) -0.0140(16) -0.0014(13)
C52 0.0622(19) 0.0378(17) 0.0560(18) -0.0071(14) -0.0138(15) 0.0046(14)
C53 0.0544(19) 0.0430(18) 0.0577(19) -0.0104(15) -0.0086(15) -0.0002(14)
C54 0.071(2) 0.0505(19) 0.069(2) -0.0059(17) -0.0069(18) -0.0198(16)
C55 0.072(2) 0.0515(19) 0.0545(18) 0.0016(16) -0.0143(16) -0.0133(16)
C56 0.055(2) 0.050(2) 0.067(2) -0.0180(17) -0.0069(17) -0.0034(16)
C57 0.067(6) 0.067(6) 0.069(5) 0.001(5) -0.014(5) -0.021(4)
C58 0.070(6) 0.058(6) 0.072(5) -0.007(4) -0.009(4) -0.009(4)
C59 0.093(7) 0.053(5) 0.079(6) -0.002(4) -0.020(5) -0.019(5)
C60 0.083(6) 0.052(5) 0.070(5) -0.007(4) -0.025(5) -0.010(4)
C57A 0.071(7) 0.107(9) 0.068(6) -0.030(6) 0.006(5) -0.037(6)
C58A 0.071(7) 0.098(9) 0.060(5) -0.032(6) 0.015(5) -0.026(6)
C59A 0.070(6) 0.099(7) 0.078(6) -0.020(5) -0.001(5) -0.031(6)
C60A 0.087(7) 0.109(8) 0.059(5) -0.016(5) -0.005(5) -0.051(7)
O2 0.101(2) 0.096(2) 0.0929(18) 0.0002(16) 0.0091(15) -0.0295(15)
O1 0.0848(18) 0.0837(18) 0.120(2) -0.0001(11) -0.0297(15) -0.0164(14)

loop_
_atom_type_symbol
_atom_type_description
_atom_type_scat_dispersion_real
_atom_type_scat_dispersion_imag
_atom_type_scat_source
C C 0.0033 0.0016 'International Tables Vol C Tables 4.2.6.8 and 6.1.1.4'
Cd Cd -0.8075 1.2024 'International Tables Vol C Tables 4.2.6.8 and 6.1.1.4'
N N 0.0061 0.0033 'International Tables Vol C Tables 4.2.6.8 and 6.1.1.4'
O O 0.0106 0.0060 'International Tables Vol C Tables 4.2.6.8 and 6.1.1.4'
H H 0.0000 0.0000 'International Tables Vol C Tables 4.2.6.8 and 6.1.1.4'

loop_
_geom_angle_atom_site_label_1
_geom_angle_atom_site_label_2
_geom_angle_atom_site_label_3
_geom_angle
_geom_angle_site_symmetry_1
_geom_angle_site_symmetry_3
N8 Cd1 N5 175.63(11) 6_666 .
N8 Cd1 O2 88.19(10) 6_666 .
N5 Cd1 O2 87.47(9) . .
N8 Cd1 N1 91.74(9) 6_666 .
N5 Cd1 N1 88.88(9) . .
O2 Cd1 N1 90.86(10) . .
N8 Cd1 N4 91.68(9) 6_666 6_656
N5 Cd1 N4 87.65(9) . 6_656
O2 Cd1 N4 88.43(10) . 6_656
N1 Cd1 N4 176.48(9) . 6_656
N8 Cd1 O1 92.86(10) 6_666 .
N5 Cd1 O1 91.47(9) . .
O2 Cd1 O1 178.72(9) . .
N1 Cd1 O1 89.84(9) . .
N4 Cd1 O1 90.80(9) 6_656 .
C1 N1 C5 116.2(3) . .
C1 N1 Cd1 120.8(2) . .
C5 N1 Cd1 122.8(2) . .
C9 N2 C9 124.5(4) 4_554 .
C9 N2 C12 117.74(18) 4_554 .
C9 N2 C12 117.74(18) . .
C19 N3 C20 121.87(17) . .
C19 N3 C20 121.87(17) . 4_554
C20 N3 C20 116.3(3) . 4_554
C28 N4 C29 115.1(3) . .
C28 N4 Cd1 118.8(2) . 6_566
C29 N4 Cd1 126.1(2) . 6_566
C31 N5 C35 116.0(3) . .
C31 N5 Cd1 122.8(2) . .
C35 N5 Cd1 121.2(2) . .
C39 N6 C39 122.4(3) 4_556 .
C39 N6 C42 118.80(16) 4_556 .
C39 N6 C42 118.80(16) . .
C49 N7 C50 120.40(16) . .
C49 N7 C50 120.40(16) . 4_556
C50 N7 C50 119.2(3) . 4_556
C58A N8 C59 95.6(7) . .
C58A N8 C58 37.5(5) . .
C59 N8 C58 114.8(5) . .
C58A N8 C59A 115.9(6) . .
C59 N8 C59A 48.2(4) . .
C58 N8 C59A 103.8(5) . .
C58A N8 Cd1 125.8(5) . 6_556
C59 N8 Cd1 122.8(4) . 6_556
C58 N8 Cd1 122.0(4) . 6_556
C59A N8 Cd1 118.2(4) . 6_556
N1 C1 C2 124.1(3) . .
N1 C1 H1 117.9 . .
C2 C1 H1 117.9 . .
C3 C2 C1 120.7(3) . .
C3 C2 H2 119.6 . .
C1 C2 H2 119.6 . .
C2 C3 C4 115.0(3) . .
C2 C3 C6 123.1(3) . .
C4 C3 C6 121.9(3) . .
C5 C4 C3 120.0(3) . .
C5 C4 H4 120.0 . .
C3 C4 H4 120.0 . .
N1 C5 C4 123.8(3) . .
N1 C5 H5 118.1 . .
C4 C5 H5 118.1 . .
C7 C6 C11 115.7(3) . .
C7 C6 C3 121.9(3) . .
C11 C6 C3 122.4(3) . .
C8 C7 C6 121.7(3) . .
C8 C7 H7 119.2 . .
C6 C7 H7 119.2 . .
C7 C8 C9 122.4(3) . .
C7 C8 H8 118.8 . .
C9 C8 H8 118.8 . .
C8 C9 C10 116.3(3) . .
C8 C9 N2 121.4(3) . .
C10 C9 N2 122.2(3) . .
C11 C10 C9 121.2(3) . .
C11 C10 H10 119.4 . .
C9 C10 H10 119.4 . .
C10 C11 C6 122.6(3) . .
C10 C11 H11 118.7 . .
C6 C11 H11 118.7 . .
C13 C12 C13 119.1(4) . 4_554
C13 C12 N2 120.5(2) . .
C13 C12 N2 120.5(2) 4_554 .
C12 C13 C14 120.6(4) . .
C12 C13 H13 119.7 . .
C14 C13 H13 119.7 . .
C15 C14 C13 120.9(4) . .
C15 C14 H14 119.6 . .
C13 C14 H14 119.6 . .
C14 C15 C14 117.9(4) 4_554 .
C14 C15 C16 121.1(2) 4_554 .
C14 C15 C16 121.1(2) . .
C17 C16 C17 117.0(4) . 4_554
C17 C16 C15 121.48(19) . .
C17 C16 C15 121.48(19) 4_554 .
C18 C17 C16 121.8(3) . .
C18 C17 H17 119.1 . .
C16 C17 H17 119.1 . .
C17 C18 C19 121.2(3) . .
C17 C18 H18 119.4 . .
C19 C18 H18 119.4 . .
N3 C19 C18 121.5(2) . 4_554
N3 C19 C18 121.5(2) . .
C18 C19 C18 116.9(4) 4_554 .
C25 C20 C21 118.1(3) . .
C25 C20 N3 122.4(3) . .
C21 C20 N3 119.4(3) . .
C20 C21 C22 120.9(3) . .
C20 C21 H21 119.5 . .
C22 C21 H21 119.5 . .
C23 C22 C21 121.7(3) . .
C23 C22 H22 119.1 . .
C21 C22 H22 119.1 . .
C22 C23 C24 116.7(3) . .
C22 C23 C26 121.3(3) . .
C24 C23 C26 122.0(3) . .
C23 C24 C25 122.0(3) . .
C23 C24 H24 119.0 . .
C25 C24 H24 119.0 . .
C20 C25 C24 120.5(3) . .
C20 C25 H25 119.8 . .
C24 C25 H25 119.8 . .
C27 C26 C30 114.0(3) . .
C27 C26 C23 122.2(3) . .
C30 C26 C23 123.7(3) . .
C26 C27 C28 121.6(4) . .
C26 C27 H27 119.2 . .
C28 C27 H27 119.2 . .
N4 C28 C27 124.0(4) . .
N4 C28 H28 118.0 . .
C27 C28 H28 118.0 . .
N4 C29 C30 124.3(3) . .
N4 C29 H29 117.8 . .
C30 C29 H29 117.8 . .
C26 C30 C29 120.9(3) . .
C26 C30 H30 119.6 . .
C29 C30 H30 119.6 . .
N5 C31 C32 123.6(3) . .
N5 C31 H31 118.2 . .
C32 C31 H31 118.2 . .
C33 C32 C31 119.9(3) . .
C33 C32 H32 120.1 . .
C31 C32 H32 120.1 . .
C32 C33 C34 116.1(3) . .
C32 C33 C36 123.0(3) . .
C34 C33 C36 121.0(3) . .
C35 C34 C33 120.1(3) . .
C35 C34 H34 120.0 . .
C33 C34 H34 120.0 . .
N5 C35 C34 124.4(3) . .
N5 C35 H35 117.8 . .
C34 C35 H35 117.8 . .
C41 C36 C37 116.4(2) . .
C41 C36 C33 121.6(2) . .
C37 C36 C33 122.1(2) . .
C38 C37 C36 121.3(3) . .
C38 C37 H37 119.3 . .
C36 C37 H37 119.3 . .
C37 C38 C39 121.2(3) . .
C37 C38 H38 119.4 . .
C39 C38 H38 119.4 . .
C38 C39 C40 117.8(2) . .
C38 C39 N6 120.5(2) . .
C40 C39 N6 121.7(3) . .
C41 C40 C39 120.0(3) . .
C41 C40 H40 120.0 . .
C39 C40 H40 120.0 . .
C40 C41 C36 123.1(3) . .
C40 C41 H41 118.4 . .
C36 C41 H41 118.4 . .
C43 C42 C43 118.8(4) . 4_556
C43 C42 N6 120.62(19) . .
C43 C42 N6 120.61(19) 4_556 .
C42 C43 C44 121.1(3) . .
C42 C43 H43 119.5 . .
C44 C43 H43 119.5 . .
C45 C44 C43 119.9(3) . .
C45 C44 H44 120.0 . .
C43 C44 H44 120.0 . .
C44 C45 C44 119.2(4) . 4_556
C44 C45 C46 120.39(19) . .
C44 C45 C46 120.39(19) 4_556 .
C47 C46 C47 116.8(4) . 4_556
C47 C46 C45 121.59(18) . .
C47 C46 C45 121.59(18) 4_556 .
C48 C47 C46 121.9(3) . .
C48 C47 H47 119.1 . .
C46 C47 H47 119.1 . .
C47 C48 C49 120.7(3) . .
C47 C48 H48 119.7 . .
C49 C48 H48 119.7 . .
C48 C49 C48 118.1(4) . 4_556
C48 C49 N7 120.97(18) . .
C48 C49 N7 120.97(18) 4_556 .
C55 C50 C51 118.6(3) . .
C55 C50 N7 120.5(3) . .
C51 C50 N7 121.0(2) . .
C52 C51 C50 121.0(3) . .
C52 C51 H51 119.5 . .
C50 C51 H51 119.5 . .
C51 C52 C53 120.8(3) . .
C51 C52 H52 119.6 . .
C53 C52 H52 119.6 . .
C54 C53 C52 117.7(3) . .
C54 C53 C56 121.0(3) . .
C52 C53 C56 121.2(3) . .
C53 C54 C55 121.9(3) . .
C53 C54 H54 119.1 . .
C55 C54 H54 119.1 . .
C54 C55 C50 120.1(3) . .
C54 C55 H55 119.9 . .
C50 C55 H55 119.9 . .
C57A C56 C60 94.9(6) . .
C57A C56 C57 37.9(4) . .
C60 C56 C57 116.5(6) . .
C57A C56 C60A 116.1(6) . .
C60 C56 C60A 48.3(4) . .
C57 C56 C60A 106.2(5) . .
C57A C56 C53 125.2(5) . .
C60 C56 C53 121.8(4) . .
C57 C56 C53 120.9(5) . .
C60A C56 C53 118.7(4) . .
C58 C57 C56 120.1(8) . .
C58 C57 H57A 120.0 . .
C56 C57 H57A 120.0 . .
C57 C58 N8 122.0(8) . .
C57 C58 H58A 119.0 . .
N8 C58 H58A 119.0 . .
N8 C59 C60 125.8(7) . .
N8 C59 H59A 117.1 . .
C60 C59 H59A 117.1 . .
C56 C60 C59 118.8(6) . .
C56 C60 H60A 120.6 . .
C59 C60 H60A 120.6 . .
C56 C57A C58A 120.7(9) . .
C56 C57A H57C 119.7 . .
C58A C57A H57C 119.7 . .
N8 C58A C57A 126.4(9) . .
N8 C58A H58C 116.8 . .
C57A C58A H58C 116.8 . .
C60A C59A N8 122.2(7) . .
C60A C59A H59C 118.9 . .
N8 C59A H59C 118.9 . .
C59A C60A C56 118.6(7) . .
C59A C60A H60C 120.7 . .
C56 C60A H60C 120.7 . .
Cd1 O2 H2A 109.3 . .
Cd1 O1 H1B 108.8 . .

loop_
_geom_bond_atom_site_label_1
_geom_bond_atom_site_label_2
_geom_bond_distance
_geom_bond_site_symmetry_2
Cd1 N8 2.348(3) 6_666
Cd1 N5 2.349(2) .
Cd1 O2 2.356(3) .
Cd1 N1 2.358(2) .
Cd1 N4 2.359(2) 6_656
Cd1 O1 2.427(3) .
N1 C1 1.315(4) .
N1 C5 1.317(4) .
N2 C9 1.401(3) 4_554
N2 C9 1.401(3) .
N2 C12 1.428(6) .
N3 C19 1.394(5) .
N3 C20 1.426(3) .
N3 C20 1.426(3) 4_554
N4 C28 1.303(4) .
N4 C29 1.304(4) .
N4 Cd1 2.359(2) 6_566
N5 C31 1.331(4) .
N5 C35 1.332(4) .
N6 C39 1.418(3) 4_556
N6 C39 1.418(3) .
N6 C42 1.443(5) .
N7 C49 1.409(5) .
N7 C50 1.431(3) .
N7 C50 1.431(3) 4_556
N8 C58A 1.223(10) .
N8 C59 1.283(8) .
N8 C58 1.381(9) .
N8 C59A 1.403(9) .
N8 Cd1 2.348(3) 6_556
C1 C2 1.379(4) .
C1 H1 0.9300 .
C2 C3 1.378(4) .
C2 H2 0.9300 .
C3 C4 1.391(4) .
C3 C6 1.476(4) .
C4 C5 1.391(4) .
C4 H4 0.9300 .
C5 H5 0.9300 .
C6 C7 1.374(4) .
C6 C11 1.379(4) .
C7 C8 1.370(4) .
C7 H7 0.9300 .
C8 C9 1.372(4) .
C8 H8 0.9300 .
C9 C10 1.373(4) .
C10 C11 1.372(4) .
C10 H10 0.9300 .
C11 H11 0.9300 .
C12 C13 1.379(4) .
C12 C13 1.379(4) 4_554
C13 C14 1.398(4) .
C13 H13 0.9300 .
C14 C15 1.393(4) .
C14 H14 0.9300 .
C15 C14 1.393(4) 4_554
C15 C16 1.478(6) .
C16 C17 1.385(3) .
C16 C17 1.385(3) 4_554
C17 C18 1.379(4) .
C17 H17 0.9300 .
C18 C19 1.396(4) .
C18 H18 0.9300 .
C19 C18 1.396(4) 4_554
C20 C25 1.354(4) .
C20 C21 1.366(4) .
C21 C22 1.381(4) .
C21 H21 0.9300 .
C22 C23 1.355(4) .
C22 H22 0.9300 .
C23 C24 1.374(4) .
C23 C26 1.480(4) .
C24 C25 1.383(4) .
C24 H24 0.9300 .
C25 H25 0.9300 .
C26 C27 1.356(4) .
C26 C30 1.367(4) .
C27 C28 1.385(5) .
C27 H27 0.9300 .
C28 H28 0.9300 .
C29 C30 1.386(4) .
C29 H29 0.9300 .
C30 H30 0.9300 .
C31 C32 1.397(4) .
C31 H31 0.9300 .
C32 C33 1.381(4) .
C32 H32 0.9300 .
C33 C34 1.395(4) .
C33 C36 1.475(4) .
C34 C35 1.370(4) .
C34 H34 0.9300 .
C35 H35 0.9300 .
C36 C41 1.379(4) .
C36 C37 1.387(4) .
C37 C38 1.380(4) .
C37 H37 0.9300 .
C38 C39 1.383(4) .
C38 H38 0.9300 .
C39 C40 1.388(4) .
C40 C41 1.368(4) .
C40 H40 0.9300 .
C41 H41 0.9300 .
C42 C43 1.367(4) .
C42 C43 1.367(4) 4_556
C43 C44 1.378(4) .
C43 H43 0.9300 .
C44 C45 1.376(3) .
C44 H44 0.9300 .
C45 C44 1.376(3) 4_556
C45 C46 1.500(6) .
C46 C47 1.390(3) .
C46 C47 1.390(3) 4_556
C47 C48 1.366(4) .
C47 H47 0.9300 .
C48 C49 1.389(3) .
C48 H48 0.9300 .
C49 C48 1.389(3) 4_556
C50 C55 1.381(4) .
C50 C51 1.387(4) .
C51 C52 1.372(4) .
C51 H51 0.9300 .
C52 C53 1.393(4) .
C52 H52 0.9300 .
C53 C54 1.376(4) .
C53 C56 1.494(4) .
C54 C55 1.378(4) .
C54 H54 0.9300 .
C55 H55 0.9300 .
C56 C57A 1.316(11) .
C56 C60 1.356(7) .
C56 C57 1.378(10) .
C56 C60A 1.437(9) .
C57 C58 1.374(12) .
C57 H57A 0.9300 .
C58 H58A 0.9300 .
C59 C60 1.388(9) .
C59 H59A 0.9300 .
C60 H60A 0.9300 .
C57A C58A 1.395(13) .
C57A H57C 0.9300 .
C58A H58C 0.9300 .
C59A C60A 1.358(10) .
C59A H59C 0.9300 .
C60A H60C 0.9300 .
O2 H2A 0.9599 .
O1 H1B 0.8497 .

loop_
_geom_torsion_atom_site_label_1
_geom_torsion_atom_site_label_2
_geom_torsion_atom_site_label_3
_geom_torsion_atom_site_label_4
_geom_torsion
_geom_torsion_site_symmetry_1
_geom_torsion_site_symmetry_4
N8 Cd1 N1 C1 -48.6(3) 6_666 .
N5 Cd1 N1 C1 135.7(3) . .
O2 Cd1 N1 C1 -136.8(3) . .
N4 Cd1 N1 C1 144.8(16) 6_656 .
O1 Cd1 N1 C1 44.3(3) . .
N8 Cd1 N1 C5 125.4(3) 6_666 .
N5 Cd1 N1 C5 -50.3(3) . .
O2 Cd1 N1 C5 37.2(3) . .
N4 Cd1 N1 C5 -41.2(18) 6_656 .
O1 Cd1 N1 C5 -141.7(3) . .
N8 Cd1 N5 C31 29.7(13) 6_666 .
O2 Cd1 N5 C31 36.9(3) . .
N1 Cd1 N5 C31 127.8(3) . .
N4 Cd1 N5 C31 -51.6(3) 6_656 .
O1 Cd1 N5 C31 -142.4(3) . .
N8 Cd1 N5 C35 -152.4(11) 6_666 .
O2 Cd1 N5 C35 -145.2(2) . .
N1 Cd1 N5 C35 -54.3(2) . .
N4 Cd1 N5 C35 126.3(3) 6_656 .
O1 Cd1 N5 C35 35.6(2) . .
C5 N1 C1 C2 -2.5(5) . .
Cd1 N1 C1 C2 171.9(3) . .
N1 C1 C2 C3 0.2(6) . .
C1 C2 C3 C4 2.1(5) . .
C1 C2 C3 C6 -178.6(3) . .
C2 C3 C4 C5 -2.0(5) . .
C6 C3 C4 C5 178.7(3) . .
C1 N1 C5 C4 2.6(6) . .
Cd1 N1 C5 C4 -171.7(3) . .
C3 C4 C5 N1 -0.3(6) . .
C2 C3 C6 C7 17.0(5) . .
C4 C3 C6 C7 -163.7(4) . .
C2 C3 C6 C11 -165.9(3) . .
C4 C3 C6 C11 13.3(5) . .
C11 C6 C7 C8 -0.6(7) . .
C3 C6 C7 C8 176.6(4) . .
C6 C7 C8 C9 -0.8(8) . .
C7 C8 C9 C10 3.0(7) . .
C7 C8 C9 N2 -178.3(4) . .
C9 N2 C9 C8 154.9(4) 4_554 .
C12 N2 C9 C8 -25.1(4) . .
C9 N2 C9 C10 -26.5(3) 4_554 .
C12 N2 C9 C10 153.5(3) . .
C8 C9 C10 C11 -3.9(6) . .
N2 C9 C10 C11 177.4(3) . .
C9 C10 C11 C6 2.7(6) . .
C7 C6 C11 C10 -0.3(6) . .
C3 C6 C11 C10 -177.6(3) . .
C9 N2 C12 C13 -73.9(2) 4_554 .
C9 N2 C12 C13 106.1(2) . .
C9 N2 C12 C13 106.1(2) 4_554 4_554
C9 N2 C12 C13 -73.9(2) . 4_554
C13 C12 C13 C14 0.0(2) 4_554 .
N2 C12 C13 C14 180.0(2) . .
C12 C13 C14 C15 0.1(5) . .
C13 C14 C15 C14 0.0(2) . 4_554
C13 C14 C15 C16 180.0(2) . .
C14 C15 C16 C17 147.0(2) 4_554 .
C14 C15 C16 C17 -33.0(2) . .
C14 C15 C16 C17 -33.0(2) 4_554 4_554
C14 C15 C16 C17 147.0(2) . 4_554
C17 C16 C17 C18 0.3(2) 4_554 .
C15 C16 C17 C18 -179.7(2) . .
C16 C17 C18 C19 -0.5(5) . .
C20 N3 C19 C18 16.3(2) . 4_554
C20 N3 C19 C18 -163.7(2) 4_554 4_554
C20 N3 C19 C18 -163.7(2) . .
C20 N3 C19 C18 16.3(2) 4_554 .
C17 C18 C19 N3 -179.7(2) . .
C17 C18 C19 C18 0.3(2) . 4_554
C19 N3 C20 C25 54.6(4) . .
C20 N3 C20 C25 -125.4(4) 4_554 .
C19 N3 C20 C21 -126.3(3) . .
C20 N3 C20 C21 53.7(3) 4_554 .
C25 C20 C21 C22 -0.7(6) . .
N3 C20 C21 C22 -179.8(4) . .
C20 C21 C22 C23 0.7(7) . .
C21 C22 C23 C24 0.3(6) . .
C21 C22 C23 C26 -179.8(4) . .
C22 C23 C24 C25 -1.4(5) . .
C26 C23 C24 C25 178.7(3) . .
C21 C20 C25 C24 -0.4(5) . .
N3 C20 C25 C24 178.7(3) . .
C23 C24 C25 C20 1.5(5) . .
C22 C23 C26 C27 17.1(6) . .
C24 C23 C26 C27 -163.1(4) . .
C22 C23 C26 C30 -163.1(4) . .
C24 C23 C26 C30 16.7(5) . .
C30 C26 C27 C28 0.0(6) . .
C23 C26 C27 C28 179.8(4) . .
C29 N4 C28 C27 2.9(6) . .
Cd1 N4 C28 C27 -176.4(4) 6_566 .
C26 C27 C28 N4 -2.0(7) . .
C28 N4 C29 C30 -2.0(6) . .
Cd1 N4 C29 C30 177.3(3) 6_566 .
C27 C26 C30 C29 0.8(5) . .
C23 C26 C30 C29 -179.0(3) . .
N4 C29 C30 C26 0.1(6) . .
C35 N5 C31 C32 0.1(5) . .
Cd1 N5 C31 C32 178.1(3) . .
N5 C31 C32 C33 -1.5(6) . .
C31 C32 C33 C34 1.3(5) . .
C31 C32 C33 C36 -178.5(3) . .
C32 C33 C34 C35 0.3(5) . .
C36 C33 C34 C35 -180.0(3) . .
C31 N5 C35 C34 1.6(5) . .
Cd1 N5 C35 C34 -176.5(2) . .
C33 C34 C35 N5 -1.8(5) . .
C32 C33 C36 C41 -156.2(3) . .
C34 C33 C36 C41 24.1(4) . .
C32 C33 C36 C37 24.6(5) . .
C34 C33 C36 C37 -155.2(3) . .
C41 C36 C37 C38 -2.5(5) . .
C33 C36 C37 C38 176.7(3) . .
C36 C37 C38 C39 -0.5(5) . .
C37 C38 C39 C40 3.9(5) . .
C37 C38 C39 N6 -177.8(3) . .
C39 N6 C39 C38 152.2(3) 4_556 .
C42 N6 C39 C38 -27.8(3) . .
C39 N6 C39 C40 -29.6(2) 4_556 .
C42 N6 C39 C40 150.4(2) . .
C38 C39 C40 C41 -4.3(5) . .
N6 C39 C40 C41 177.4(3) . .
C39 C40 C41 C36 1.4(5) . .
C37 C36 C41 C40 2.1(5) . .
C33 C36 C41 C40 -177.2(3) . .
C39 N6 C42 C43 105.7(2) 4_556 .
C39 N6 C42 C43 -74.3(2) . .
C39 N6 C42 C43 -74.3(2) 4_556 4_556
C39 N6 C42 C43 105.7(2) . 4_556
C43 C42 C43 C44 0.7(2) 4_556 .
N6 C42 C43 C44 -179.3(2) . .
C42 C43 C44 C45 -1.3(5) . .
C43 C44 C45 C44 0.6(2) . 4_556
C43 C44 C45 C46 -179.4(2) . .
C44 C45 C46 C47 -53.7(2) . .
C44 C45 C46 C47 126.3(2) 4_556 .
C44 C45 C46 C47 126.3(2) . 4_556
C44 C45 C46 C47 -53.7(2) 4_556 4_556
C47 C46 C47 C48 0.4(2) 4_556 .
C45 C46 C47 C48 -179.6(2) . .
C46 C47 C48 C49 -0.9(5) . .
C47 C48 C49 C48 0.4(2) . 4_556
C47 C48 C49 N7 -179.6(2) . .
C50 N7 C49 C48 35.9(2) . .
C50 N7 C49 C48 -144.1(2) 4_556 .
C50 N7 C49 C48 -144.1(2) . 4_556
C50 N7 C49 C48 35.9(2) 4_556 4_556
C49 N7 C50 C55 -138.8(2) . .
C50 N7 C50 C55 41.2(2) 4_556 .
C49 N7 C50 C51 40.8(3) . .
C50 N7 C50 C51 -139.2(3) 4_556 .
C55 C50 C51 C52 0.1(4) . .
N7 C50 C51 C52 -179.5(2) . .
C50 C51 C52 C53 0.2(4) . .
C51 C52 C53 C54 -0.2(4) . .
C51 C52 C53 C56 -179.9(3) . .
C52 C53 C54 C55 0.0(5) . .
C56 C53 C54 C55 179.7(3) . .
C53 C54 C55 C50 0.2(5) . .
C51 C50 C55 C54 -0.3(5) . .
N7 C50 C55 C54 179.3(3) . .
C54 C53 C56 C57A -151.6(9) . .
C52 C53 C56 C57A 28.0(9) . .
C54 C53 C56 C60 -27.6(7) . .
C52 C53 C56 C60 152.0(6) . .
C54 C53 C56 C57 163.0(6) . .
C52 C53 C56 C57 -17.3(7) . .
C54 C53 C56 C60A 28.8(8) . .
C52 C53 C56 C60A -151.6(7) . .
C57A C56 C57 C58 73.6(12) . .
C60 C56 C57 C58 12.6(11) . .
C60A C56 C57 C58 -38.4(10) . .
C53 C56 C57 C58 -177.5(6) . .
C56 C57 C58 N8 -1.2(13) . .
C58A N8 C58 C57 -74.4(12) . .
C59 N8 C58 C57 -9.7(11) . .
C59A N8 C58 C57 40.4(10) . .
Cd1 N8 C58 C57 177.0(6) 6_556 .
C58A N8 C59 C60 42.9(11) . .
C58 N8 C59 C60 9.4(12) . .
C59A N8 C59 C60 -77.2(10) . .
Cd1 N8 C59 C60 -177.4(7) 6_556 .
C57A C56 C60 C59 -45.8(10) . .
C57 C56 C60 C59 -13.1(11) . .
C60A C56 C60 C59 75.3(9) . .
C53 C56 C60 C59 177.1(6) . .
N8 C59 C60 C56 2.0(14) . .
C60 C56 C57A C58A 46.8(11) . .
C57 C56 C57A C58A -81.4(14) . .
C60A C56 C57A C58A 1.4(14) . .
C53 C56 C57A C58A -178.2(8) . .
C59 N8 C58A C57A -43.5(13) . .
C58 N8 C58A C57A 81.0(13) . .
C59A N8 C58A C57A 2.3(15) . .
Cd1 N8 C58A C57A 178.6(8) 6_556 .
C56 C57A C58A N8 -1.7(18) . .
C58A N8 C59A C60A -3.0(14) . .
C59 N8 C59A C60A 70.2(10) . .
C58 N8 C59A C60A -40.9(12) . .
Cd1 N8 C59A C60A -179.6(8) 6_556 .
N8 C59A C60A C56 2.9(15) . .
C57A C56 C60A C59A -2.1(13) . .
C60 C56 C60A C59A -74.0(10) . .
C57 C56 C60A C59A 37.4(11) . .
C53 C56 C60A C59A 177.6(8) . .

loop_
_platon_squeeze_void_nr
_platon_squeeze_void_average_x
_platon_squeeze_void_average_y
_platon_squeeze_void_average_z
_platon_squeeze_void_volume
_platon_squeeze_void_count_electrons
_platon_squeeze_void_content
1 -0.018 0.000 0.771 3333 867 ' '
2 -0.008 0.500 0.227 3333 866 ' '
